data_7114599
loop_
_publ_author_name
'Asif Noor'
'Warrick K. C. Lo'
'Stephen C. Moratti'
'James D. Crowley'

_publ_section_title
;
 CuAAC 'click' active-template synthesis of functionalised [2]rotaxanes
 using small exo-substituted macrocycles: how small is too small?
;
_journal_name_full Chem.Commun.
_journal_page_first 7044
_journal_paper_doi 10.1039/C4CC03077J
_journal_volume 50
_journal_year 2014
_chemical_formula_sum 'C30 H29 N O5'
_chemical_formula_weight 483.54
_chemical_name_systematic
; 
 ? 
;
_space_group_IT_number 2
_symmetry_cell_setting triclinic
_symmetry_space_group_name_Hall '-P 1'
_symmetry_space_group_name_H-M 'P -1'
_atom_sites_solution_hydrogens geom
_atom_sites_solution_primary direct
_atom_sites_solution_secondary difmap
_audit_creation_method SHELXL-97
_cell_angle_alpha 76.633(3)
_cell_angle_beta 88.947(3)
_cell_angle_gamma 63.197(3)
_cell_formula_units_Z 2
_cell_length_a 10.9095(3)
_cell_length_b 11.1519(3)
_cell_length_c 11.6650(4)
_cell_measurement_reflns_used 15452
_cell_measurement_temperature 100.0(2)
_cell_measurement_theta_max 76.476
_cell_measurement_theta_min 3.9020
_cell_volume 1226.35(7)
_computing_cell_refinement
;
CrysAlisPro, Agilent Technologies,
Version 1.171.36.28 (release 01-02-2013 CrysAlis171 .NET)
(compiled Feb  1 2013,16:14:44)
;
_computing_data_collection
;
CrysAlisPro, Agilent Technologies,
Version 1.171.36.28 (release 01-02-2013 CrysAlis171 .NET)
(compiled Feb  1 2013,16:14:44)
;
_computing_data_reduction
;
CrysAlisPro, Agilent Technologies,
Version 1.171.36.28 (release 01-02-2013 CrysAlis171 .NET)
(compiled Feb  1 2013,16:14:44)
;
_computing_structure_refinement 'SHELXL-97 (Sheldrick, 1997)'
_computing_structure_solution 'SHELXS-97 (Sheldrick, 1990)'
_diffrn_ambient_temperature 100.0(2)
_diffrn_detector_area_resol_mean 5.1725
_diffrn_measured_fraction_theta_full 0.989
_diffrn_measured_fraction_theta_max 0.989
_diffrn_measurement_device_type 'SuperNova, Dual, Cu at zero, Atlas'
_diffrn_measurement_method '\w scans'
_diffrn_radiation_monochromator mirror
_diffrn_radiation_source 'SuperNova (Cu) X-ray Source'
_diffrn_radiation_type CuK\a
_diffrn_radiation_wavelength 1.5418
_diffrn_reflns_av_R_equivalents 0.0269
_diffrn_reflns_av_sigmaI/netI 0.0233
_diffrn_reflns_limit_h_max 13
_diffrn_reflns_limit_h_min -13
_diffrn_reflns_limit_k_max 13
_diffrn_reflns_limit_k_min -13
_diffrn_reflns_limit_l_max 14
_diffrn_reflns_limit_l_min -13
_diffrn_reflns_number 19310
_diffrn_reflns_theta_full 76.71
_diffrn_reflns_theta_max 76.71
_diffrn_reflns_theta_min 3.91
_diffrn_standards_number 20387
_exptl_absorpt_coefficient_mu 0.719
_exptl_absorpt_correction_T_max 1.00000
_exptl_absorpt_correction_T_min 0.88740
_exptl_absorpt_correction_type multi-scan
_exptl_absorpt_process_details
;
CrysAlisPro, Agilent Technologies,
Version 1.171.36.28 (release 01-02-2013 CrysAlis171 .NET)
(compiled Feb  1 2013,16:14:44)
Empirical absorption correction using spherical harmonics,
 implemented in SCALE3 ABSPACK scaling algorithm.
;
_exptl_crystal_colour colorless
_exptl_crystal_density_diffrn 1.309
_exptl_crystal_density_method 'not measured'
_exptl_crystal_description rectangular
_exptl_crystal_F_000 512
_exptl_crystal_size_max 0.25
_exptl_crystal_size_mid 0.21
_exptl_crystal_size_min 0.13
_refine_diff_density_max 0.287
_refine_diff_density_min -0.231
_refine_diff_density_rms 0.045
_refine_ls_extinction_method none
_refine_ls_goodness_of_fit_ref 1.431
_refine_ls_hydrogen_treatment constr
_refine_ls_matrix_type full
_refine_ls_number_parameters 326
_refine_ls_number_reflns 5111
_refine_ls_number_restraints 0
_refine_ls_restrained_S_all 1.431
_refine_ls_R_factor_all 0.0421
_refine_ls_R_factor_gt 0.0393
_refine_ls_shift/su_max 0.001
_refine_ls_shift/su_mean 0.000
_refine_ls_structure_factor_coef Fsqd
_refine_ls_weighting_details 'calc w=1/[\s^2^(Fo^2^)+(0.1000P)^2^+0.0000P] where P=(Fo^2^+2Fc^2^)/3'
_refine_ls_weighting_scheme calc
_refine_ls_wR_factor_gt 0.1580
_refine_ls_wR_factor_ref 0.1628
_reflns_number_gt 4740
_reflns_number_total 5111
_reflns_threshold_expression >2sigma(I)
_cod_data_source_file c4cc03077j2.cif
_cod_data_source_block em3
_cod_original_cell_volume 1226.35(6)
_cod_original_sg_symbol_H-M P-1
_cod_database_code 7114599

loop_
_symmetry_equiv_pos_as_xyz
'x, y, z'
'-x, -y, -z'

loop_
_atom_site_label
_atom_site_type_symbol
_atom_site_fract_x
_atom_site_fract_y
_atom_site_fract_z
_atom_site_U_iso_or_equiv
_atom_site_adp_type
_atom_site_occupancy
_atom_site_symmetry_multiplicity
_atom_site_calc_flag
_atom_site_refinement_flags
O2 O 0.31379(8) 0.86340(8) 0.48384(7) 0.0228(2) Uani 1 1 d .
O4 O 0.32041(8) 0.23482(8) 1.28127(7) 0.0238(2) Uani 1 1 d .
O3 O 0.19259(8) 0.40736(9) 0.86611(7) 0.0251(2) Uani 1 1 d .
O1 O 0.30903(9) 0.87805(8) 0.97382(7) 0.0241(2) Uani 1 1 d .
N1 N 0.23389(9) 0.99966(9) 0.72366(8) 0.0198(2) Uani 1 1 d .
C15 C 0.24054(11) 0.25974(10) 1.18068(10) 0.0201(2) Uani 1 1 d .
C14 C 0.25812(10) 0.31954(10) 1.06777(10) 0.0197(2) Uani 1 1 d .
H14 H 0.3333 0.3405 1.0548 0.024 Uiso 1 1 calc R
C25 C 0.22891(12) 0.66082(12) 1.20903(10) 0.0220(2) Uani 1 1 d .
H25 H 0.1433 0.7280 1.2258 0.026 Uiso 1 1 calc R
O5 O -0.02953(9) 0.08449(10) 1.19993(11) 0.0415(3) Uani 1 1 d .
H5 H -0.0965 0.0681 1.2172 0.050 Uiso 1 1 calc R
C24 C 0.31404(12) 0.70421(12) 1.13991(10) 0.0221(2) Uani 1 1 d .
C23 C 0.43973(12) 0.60404(13) 1.11715(10) 0.0252(3) Uani 1 1 d .
H23 H 0.5004 0.6319 1.0726 0.030 Uiso 1 1 calc R
C18 C 0.05319(11) 0.31923(11) 0.99091(10) 0.0209(2) Uani 1 1 d .
H18 H -0.0126 0.3429 0.9267 0.025 Uiso 1 1 calc R
C4 C 0.20202(11) 0.95686(11) 0.53443(10) 0.0225(2) Uani 1 1 d .
H4A H 0.1558 0.9073 0.5833 0.027 Uiso 1 1 calc R
H4B H 0.1334 1.0325 0.4711 0.027 Uiso 1 1 calc R
C17 C 0.04014(11) 0.25399(11) 1.10513(11) 0.0227(3) Uani 1 1 d .
C13 C 0.16415(11) 0.34872(11) 0.97321(10) 0.0200(2) Uani 1 1 d .
C26 C 0.26761(11) 0.52072(12) 1.25362(9) 0.0215(2) Uani 1 1 d .
H26 H 0.2098 0.4929 1.3026 0.026 Uiso 1 1 calc R
C12 C 0.10205(11) 0.44483(11) 0.76299(10) 0.0214(2) Uani 1 1 d .
H12A H 0.0054 0.5027 0.7764 0.026 Uiso 1 1 calc R
H12B H 0.1084 0.3608 0.7429 0.026 Uiso 1 1 calc R
C6 C 0.22842(11) 0.69370(11) 0.49553(10) 0.0213(2) Uani 1 1 d .
C21 C 0.39080(11) 0.42074(11) 1.22684(9) 0.0201(2) Uani 1 1 d .
C29 C 0.29050(11) 1.04362(10) 0.79569(10) 0.0213(2) Uani 1 1 d .
C3 C 0.25994(11) 1.01561(10) 0.61000(10) 0.0196(2) Uani 1 1 d .
C22 C 0.47702(11) 0.46391(12) 1.15895(10) 0.0243(3) Uani 1 1 d .
H22 H 0.5620 0.3967 1.1412 0.029 Uiso 1 1 calc R
C11 C 0.09308(11) 0.71264(11) 0.48912(10) 0.0227(2) Uani 1 1 d .
H11 H 0.0276 0.7830 0.4269 0.027 Uiso 1 1 calc R
C28 C 0.25711(13) 1.02248(11) 0.92208(10) 0.0255(3) Uani 1 1 d .
H28A H 0.2996 1.0620 0.9668 0.031 Uiso 1 1 calc R
H28B H 0.1559 1.0705 0.9250 0.031 Uiso 1 1 calc R
C7 C 0.32449(12) 0.58455(12) 0.58248(10) 0.0244(3) Uani 1 1 d .
H7 H 0.4182 0.5671 0.5852 0.029 Uiso 1 1 calc R
C9 C 0.14743(11) 0.52549(11) 0.66420(10) 0.0206(2) Uani 1 1 d .
C5 C 0.27012(12) 0.79443(12) 0.41597(10) 0.0241(3) Uani 1 1 d .
H5A H 0.3464 0.7436 0.3713 0.029 Uiso 1 1 calc R
H5B H 0.1910 0.8644 0.3581 0.029 Uiso 1 1 calc R
C2 C 0.34057(12) 1.07977(12) 0.56259(10) 0.0245(3) Uani 1 1 d .
H2 H 0.3552 1.0923 0.4811 0.029 Uiso 1 1 calc R
C8 C 0.28505(11) 0.50062(12) 0.66557(10) 0.0244(3) Uani 1 1 d .
H8 H 0.3522 0.4256 0.7239 0.029 Uiso 1 1 calc R
C20 C 0.43384(11) 0.26753(12) 1.26854(10) 0.0243(3) Uani 1 1 d .
H20A H 0.4929 0.2199 1.2114 0.029 Uiso 1 1 calc R
H20B H 0.4902 0.2306 1.3458 0.029 Uiso 1 1 calc R
C10 C 0.05297(11) 0.62927(12) 0.57314(10) 0.0227(2) Uani 1 1 d .
H10 H -0.0397 0.6436 0.5680 0.027 Uiso 1 1 calc R
C16 C 0.13337(12) 0.22333(11) 1.19917(10) 0.0224(2) Uani 1 1 d .
H16 H 0.1247 0.1777 1.2761 0.027 Uiso 1 1 calc R
C33 C 0.37427(12) 1.10546(12) 0.75590(11) 0.0263(3) Uani 1 1 d .
H33 H 0.4143 1.1342 0.8089 0.032 Uiso 1 1 calc R
C1 C 0.39843(13) 1.12458(13) 0.63719(12) 0.0291(3) Uani 1 1 d .
H1A H 0.4541 1.1680 0.6077 0.035 Uiso 1 1 calc R
C19 C -0.07828(13) 0.21888(13) 1.12685(12) 0.0316(3) Uani 1 1 d .
H19A H -0.1491 0.2863 1.1651 0.038 Uiso 1 1 calc R
H19B H -0.1214 0.2247 1.0505 0.038 Uiso 1 1 calc R
C27 C 0.27102(14) 0.85642(12) 1.09143(10) 0.0284(3) Uani 1 1 d .
H27A H 0.1700 0.9108 1.0913 0.034 Uiso 1 1 calc R
H27B H 0.3170 0.8876 1.1418 0.034 Uiso 1 1 calc R

loop_
_atom_site_aniso_label
_atom_site_aniso_U_11
_atom_site_aniso_U_22
_atom_site_aniso_U_33
_atom_site_aniso_U_23
_atom_site_aniso_U_13
_atom_site_aniso_U_12
O2 0.0242(4) 0.0275(4) 0.0214(4) -0.0080(3) 0.0056(3) -0.0152(3)
O4 0.0263(4) 0.0256(4) 0.0193(4) 0.0018(3) -0.0022(3) -0.0151(3)
O3 0.0256(4) 0.0367(5) 0.0166(4) -0.0016(3) 0.0010(3) -0.0198(4)
O1 0.0354(4) 0.0207(4) 0.0177(4) -0.0046(3) 0.0079(3) -0.0144(3)
N1 0.0206(4) 0.0166(4) 0.0213(5) -0.0029(3) 0.0041(4) -0.0087(3)
C15 0.0215(5) 0.0168(5) 0.0209(5) -0.0034(4) 0.0010(4) -0.0083(4)
C14 0.0191(5) 0.0198(5) 0.0211(6) -0.0037(4) 0.0033(4) -0.0105(4)
C25 0.0251(5) 0.0267(5) 0.0173(5) -0.0074(4) 0.0039(4) -0.0137(4)
O5 0.0273(5) 0.0322(5) 0.0618(7) 0.0052(4) 0.0094(5) -0.0190(4)
C24 0.0305(6) 0.0273(6) 0.0148(5) -0.0063(4) 0.0037(4) -0.0182(5)
C23 0.0270(5) 0.0338(6) 0.0203(5) -0.0057(4) 0.0055(4) -0.0193(5)
C18 0.0204(5) 0.0192(5) 0.0233(6) -0.0044(4) 0.0015(4) -0.0096(4)
C4 0.0213(5) 0.0256(5) 0.0207(5) -0.0046(4) 0.0021(4) -0.0114(4)
C17 0.0224(5) 0.0194(5) 0.0276(6) -0.0034(4) 0.0044(4) -0.0118(4)
C13 0.0217(5) 0.0181(5) 0.0198(5) -0.0044(4) 0.0042(4) -0.0091(4)
C26 0.0232(5) 0.0287(5) 0.0168(5) -0.0042(4) 0.0029(4) -0.0162(4)
C12 0.0221(5) 0.0233(5) 0.0189(5) -0.0021(4) -0.0005(4) -0.0120(4)
C6 0.0258(5) 0.0256(5) 0.0163(5) -0.0069(4) 0.0037(4) -0.0143(4)
C21 0.0205(5) 0.0252(5) 0.0156(5) -0.0023(4) -0.0025(4) -0.0126(4)
C29 0.0248(5) 0.0154(5) 0.0230(6) -0.0036(4) 0.0045(4) -0.0091(4)
C3 0.0189(5) 0.0166(5) 0.0204(5) -0.0004(4) 0.0018(4) -0.0076(4)
C22 0.0209(5) 0.0310(6) 0.0212(5) -0.0046(4) 0.0026(4) -0.0129(4)
C11 0.0230(5) 0.0247(5) 0.0178(5) -0.0045(4) 0.0008(4) -0.0091(4)
C28 0.0360(6) 0.0199(5) 0.0226(6) -0.0070(4) 0.0064(5) -0.0141(5)
C7 0.0219(5) 0.0312(6) 0.0226(6) -0.0051(5) 0.0018(4) -0.0151(4)
C9 0.0223(5) 0.0223(5) 0.0190(5) -0.0055(4) 0.0020(4) -0.0115(4)
C5 0.0303(6) 0.0306(6) 0.0167(5) -0.0060(4) 0.0033(4) -0.0183(5)
C2 0.0286(5) 0.0237(5) 0.0215(5) -0.0011(4) 0.0068(4) -0.0146(4)
C8 0.0223(5) 0.0261(5) 0.0226(6) -0.0010(4) -0.0017(4) -0.0116(4)
C20 0.0200(5) 0.0261(5) 0.0239(6) -0.0008(4) -0.0025(4) -0.0106(4)
C10 0.0205(5) 0.0283(5) 0.0202(5) -0.0060(4) 0.0030(4) -0.0119(4)
C16 0.0248(5) 0.0206(5) 0.0216(5) -0.0005(4) 0.0039(4) -0.0125(4)
C33 0.0302(6) 0.0241(5) 0.0303(6) -0.0081(5) 0.0039(5) -0.0168(5)
C1 0.0337(6) 0.0286(6) 0.0338(7) -0.0070(5) 0.0103(5) -0.0224(5)
C19 0.0284(6) 0.0342(6) 0.0337(7) 0.0040(5) -0.0008(5) -0.0213(5)
C27 0.0443(7) 0.0280(6) 0.0201(6) -0.0095(4) 0.0110(5) -0.0215(5)

loop_
_atom_type_symbol
_atom_type_description
_atom_type_scat_dispersion_real
_atom_type_scat_dispersion_imag
_atom_type_scat_source
C C 0.0181 0.0091 'International Tables Vol C Tables 4.2.6.8 and 6.1.1.4'
H H 0.0000 0.0000 'International Tables Vol C Tables 4.2.6.8 and 6.1.1.4'
N N 0.0311 0.0180 'International Tables Vol C Tables 4.2.6.8 and 6.1.1.4'
O O 0.0492 0.0322 'International Tables Vol C Tables 4.2.6.8 and 6.1.1.4'

loop_
_geom_angle_atom_site_label_1
_geom_angle_atom_site_label_2
_geom_angle_atom_site_label_3
_geom_angle
C4 O2 C5 112.10(8)
C15 O4 C20 117.96(8)
C13 O3 C12 119.09(8)
C28 O1 C27 109.82(8)
C3 N1 C29 118.71(9)
O4 C15 C14 124.56(9)
O4 C15 C16 115.02(10)
C14 C15 C16 120.40(10)
C15 C14 C13 119.27(9)
C26 C25 C24 120.88(10)
C25 C24 C23 118.67(10)
C25 C24 C27 120.55(10)
C23 C24 C27 120.77(10)
C22 C23 C24 120.55(10)
C13 C18 C17 118.79(10)
O2 C4 C3 107.85(9)
C16 C17 C18 120.62(10)
C16 C17 C19 119.34(10)
C18 C17 C19 120.02(11)
O3 C13 C18 125.14(10)
O3 C13 C14 113.83(9)
C18 C13 C14 121.03(10)
C25 C26 C21 120.34(10)
O3 C12 C9 106.55(8)
C7 C6 C11 118.66(10)
C7 C6 C5 119.51(10)
C11 C6 C5 121.70(10)
C26 C21 C22 118.84(10)
C26 C21 C20 122.19(9)
C22 C21 C20 118.97(10)
N1 C29 C33 122.22(10)
N1 C29 C28 115.94(9)
C33 C29 C28 121.84(11)
N1 C3 C2 122.48(10)
N1 C3 C4 116.94(9)
C2 C3 C4 120.55(10)
C23 C22 C21 120.64(10)
C6 C11 C10 120.64(10)
O1 C28 C29 109.05(9)
C8 C7 C6 120.68(10)
C10 C9 C8 118.64(10)
C10 C9 C12 120.94(10)
C8 C9 C12 120.36(10)
O2 C5 C6 111.09(9)
C1 C2 C3 118.44(11)
C7 C8 C9 120.64(11)
O4 C20 C21 114.00(9)
C9 C10 C11 120.48(10)
C17 C16 C15 119.76(10)
C29 C33 C1 118.82(11)
C2 C1 C33 119.31(10)
O5 C19 C17 109.65(10)
O1 C27 C24 108.89(9)

loop_
_geom_bond_atom_site_label_1
_geom_bond_atom_site_label_2
_geom_bond_distance
O2 C4 1.4259(13)
O2 C5 1.4392(13)
O4 C15 1.3718(14)
O4 C20 1.4359(13)
O3 C13 1.3696(13)
O3 C12 1.4270(14)
O1 C28 1.4211(13)
O1 C27 1.4243(13)
N1 C3 1.3390(14)
N1 C29 1.3454(15)
C15 C14 1.3842(15)
C15 C16 1.3989(15)
C14 C13 1.3958(16)
C25 C26 1.3882(15)
C25 C24 1.3943(14)
O5 C19 1.4010(15)
C24 C23 1.3932(17)
C24 C27 1.5062(15)
C23 C22 1.3882(17)
C18 C13 1.3909(14)
C18 C17 1.4011(15)
C4 C3 1.5055(16)
C17 C16 1.3815(17)
C17 C19 1.5116(14)
C26 C21 1.3934(16)
C12 C9 1.5111(14)
C6 C7 1.3881(17)
C6 C11 1.3948(15)
C6 C5 1.5144(14)
C21 C22 1.3958(14)
C21 C20 1.5089(15)
C29 C33 1.3896(14)
C29 C28 1.5030(15)
C3 C2 1.3994(14)
C11 C10 1.3951(15)
C7 C8 1.3889(15)
C9 C10 1.3878(16)
C9 C8 1.3980(15)
C2 C1 1.3824(18)
C33 C1 1.3904(17)
